data_4515858
loop_
_publ_author_name
'Li, Sheng-Yong'
'Sun, Zuo-Bang'
'Zhao, Cui-Hua'

_publ_section_title
;
 Impact of the 2,2'-Bithienyl Framework on the Charge-Transfer Emission of
 Triarylborane-Based o,o'-Substituted Biaryls.
;
_journal_issue 10
_journal_name_full 'ACS omega'
_journal_page_first 12730
_journal_page_last 12736
_journal_paper_doi 10.1021/acsomega.8b02004
_journal_volume 3
_journal_year 2018
_chemical_formula_moiety 'C40 H40 B N S2'
_chemical_formula_sum 'C40 H40 B N S2'
_chemical_formula_weight 609.66
_space_group_crystal_system orthorhombic
_space_group_IT_number 33
_space_group_name_Hall 'P -2n 2a'
_space_group_name_H-M_alt 'P 21 c n'
_atom_sites_solution_hydrogens geom
_atom_sites_solution_primary iterative
_audit_creation_date 2018-07-27
_audit_creation_method
;
Olex2 1.2
(compiled 2018.05.29 svn.r3508 for OlexSys, GUI svn.r5506)
;
_cell_angle_alpha 90
_cell_angle_beta 90
_cell_angle_gamma 90
_cell_formula_units_Z 4
_cell_length_a 8.0507(5)
_cell_length_b 16.7900(10)
_cell_length_c 25.3603(12)
_cell_measurement_reflns_used 3282
_cell_measurement_temperature 298(2)
_cell_measurement_theta_max 21.155
_cell_measurement_theta_min 2.555
_cell_volume 3428.0(3)
_computing_cell_refinement 'SAINT V8.30C (?, 2016)'
_computing_data_reduction 'SAINT V8.30C (?, 2016)'
_computing_molecular_graphics 'Olex2 (Dolomanov et al., 2009)'
_computing_publication_material 'Olex2 (Dolomanov et al., 2009)'
_computing_structure_refinement 'XL (Sheldrick, 2008)'
_computing_structure_solution
;
Superflip (Palatinus & Chapuis, 2007;Palatinus & van der Lee, 2008;
Palatinus et al., 2012)
;
_diffrn_ambient_temperature 298.15
_diffrn_measured_fraction_theta_full 0.995
_diffrn_measured_fraction_theta_max 0.995
_diffrn_measurement_device_type 'Bruker APEX-II CCD'
_diffrn_radiation_monochromator graphite
_diffrn_radiation_type MoK\a
_diffrn_radiation_wavelength 0.710
_diffrn_reflns_av_R_equivalents 0.0442
_diffrn_reflns_av_unetI/netI 0.0390
_diffrn_reflns_Laue_measured_fraction_full 0.995
_diffrn_reflns_Laue_measured_fraction_max 0.995
_diffrn_reflns_limit_h_max 9
_diffrn_reflns_limit_h_min -8
_diffrn_reflns_limit_k_max 19
_diffrn_reflns_limit_k_min -19
_diffrn_reflns_limit_l_max 29
_diffrn_reflns_limit_l_min -30
_diffrn_reflns_number 23744
_diffrn_reflns_point_group_measured_fraction_full 0.962
_diffrn_reflns_point_group_measured_fraction_max 0.962
_diffrn_reflns_theta_full 24.999
_diffrn_reflns_theta_max 24.999
_diffrn_reflns_theta_min 2.553
_exptl_absorpt_coefficient_mu 0.184
_exptl_crystal_colour 'clear light yellow'
_exptl_crystal_colour_lustre clear
_exptl_crystal_colour_modifier light
_exptl_crystal_colour_primary yellow
_exptl_crystal_density_diffrn 1.181
_exptl_crystal_description block
_exptl_crystal_F_000 1296
_exptl_crystal_size_max 0.1
_exptl_crystal_size_mid 0.09
_exptl_crystal_size_min 0.08
_refine_diff_density_max 0.373
_refine_diff_density_min -0.389
_refine_diff_density_rms 0.040
_refine_ls_abs_structure_details
;
 Flack x determined using 1734 quotients [(I+)-(I-)]/[(I+)+(I-)]
 (Parsons, Flack and Wagner, Acta Cryst. B69 (2013) 249-259).
;
_refine_ls_abs_structure_Flack -0.01(3)
_refine_ls_extinction_method none
_refine_ls_goodness_of_fit_ref 1.038
_refine_ls_hydrogen_treatment constr
_refine_ls_matrix_type full
_refine_ls_number_parameters 403
_refine_ls_number_reflns 5823
_refine_ls_number_restraints 31
_refine_ls_restrained_S_all 1.056
_refine_ls_R_factor_all 0.0610
_refine_ls_R_factor_gt 0.0447
_refine_ls_shift/su_max 0.001
_refine_ls_shift/su_mean 0.000
_refine_ls_structure_factor_coef Fsqd
_refine_ls_weighting_details 'w=1/[\s^2^(Fo^2^)+(0.0557P)^2^+0.8603P] where P=(Fo^2^+2Fc^2^)/3'
_refine_ls_weighting_scheme calc
_refine_ls_wR_factor_gt 0.1054
_refine_ls_wR_factor_ref 0.1147
_reflns_Friedel_coverage 0.793
_reflns_Friedel_fraction_full 0.923
_reflns_Friedel_fraction_max 0.923
_reflns_number_gt 4681
_reflns_number_total 5823
_reflns_threshold_expression 'I > 2\s(I)'
_cod_data_source_file ao8b02004_si_002.cif
_cod_data_source_block p
_cod_database_code 4515858
_shelx_shelxl_version_number 2014/7
_shelx_space_group_comment
;
The symmetry employed for this shelxl refinement is uniquely defined
by the following loop, which should always be used as a source of
symmetry information in preference to the above space-group names.
They are only intended as comments.
;
_shelx_estimated_absorpt_t_max 0.985
_shelx_estimated_absorpt_t_min 0.982
_olex2_refinement_description
;
1. Fixed Uiso
 At 1.2 times of:
  All C(H) groups, All C(H,H) groups
 At 1.5 times of:
  All C(H,H,H) groups
2. Uiso/Uaniso restraints and constraints
C4 \\sim C5: within 1.7A with sigma of 0.001 and sigma for terminal atoms of
0.004
C3 \\sim C4: within 1.7A with sigma of 0.001 and sigma for terminal atoms of
0.004
C1 \\sim C6: within 1.7A with sigma of 0.001 and sigma for terminal atoms of
0.004
C1 \\sim C2: within 1.7A with sigma of 0.001 and sigma for terminal atoms of
0.004
C13 \\sim C14: within 1.7A with sigma of 0.001 and sigma for terminal atoms of
0.004
3.a Secondary CH2 refined with riding coordinates:
 C7(H7A,H7B), C12(H12A,H12B)
3.b Aromatic/amide H refined with riding coordinates:
 C1(H1), C2(H2), C3(H3), C4(H4), C6(H6), C8(H8), C9(H9), C10(H10), C13(H13),
 C14(H14), C15(H15), C16(H16), C21(H21), C22(H22), C25(H25), C28(H28), C34(H34),
  C37(H37)
3.c Idealised Me refined as rotating group:
 C23(H23A,H23B,H23C), C27(H27A,H27B,H27C), C31(H31A,H31B,H31C), C32(H32A,H32B,
 H32C), C36(H36A,H36B,H36C), C39(H39A,H39B,H39C)
;
_olex2_submission_special_instructions 'No special instructions were received'

loop_
_space_group_symop_operation_xyz
'x, y, z'
'x+1/2, -y, -z'
'x+1/2, y+1/2, -z+1/2'
'x, -y+1/2, z+1/2'

loop_
_atom_site_label
_atom_site_type_symbol
_atom_site_fract_x
_atom_site_fract_y
_atom_site_fract_z
_atom_site_U_iso_or_equiv
_atom_site_adp_type
_atom_site_occupancy
_atom_site_site_symmetry_order
_atom_site_calc_flag
_atom_site_refinement_flags_posn
_atom_site_refinement_flags_adp
B1 B -0.5305(6) -0.3008(3) -0.84786(18) 0.0376(10) Uani 1 1 d . .
C1 C -0.8877(8) -0.4142(5) -0.5106(2) 0.0954(14) Uani 1 1 d . U
H1 H -0.9563 -0.3947 -0.4841 0.114 Uiso 1 1 calc R .
C2 C -0.9239(9) -0.4841(5) -0.5359(2) 0.0968(14) Uani 1 1 d . U
H2 H -1.0201 -0.5114 -0.5268 0.116 Uiso 1 1 calc R .
C3 C -0.8219(8) -0.5153(4) -0.5746(2) 0.0832(12) Uani 1 1 d . U
H3 H -0.8468 -0.5637 -0.5906 0.100 Uiso 1 1 calc R .
C4 C -0.6812(8) -0.4726(4) -0.5889(2) 0.0786(11) Uani 1 1 d . U
H4 H -0.6121 -0.4923 -0.6152 0.094 Uiso 1 1 calc R .
C5 C -0.6423(7) -0.4013(4) -0.56487(19) 0.0733(12) Uani 1 1 d . U
C6 C -0.7470(8) -0.3736(4) -0.5256(2) 0.0924(14) Uani 1 1 d . U
H6 H -0.7213 -0.3259 -0.5088 0.111 Uiso 1 1 calc R .
C7 C -0.4876(6) -0.3562(3) -0.57801(16) 0.0565(13) Uani 1 1 d . .
H7A H -0.4957 -0.3029 -0.5635 0.068 Uiso 1 1 calc R .
H7B H -0.3933 -0.3822 -0.5616 0.068 Uiso 1 1 calc R .
C8 C -0.1153(8) -0.1077(4) -0.5865(3) 0.084(2) Uani 1 1 d . .
H8 H -0.0780 -0.0591 -0.5735 0.100 Uiso 1 1 calc R .
C9 C -0.0624(7) -0.1766(4) -0.5634(2) 0.0720(16) Uani 1 1 d . .
H9 H 0.0102 -0.1752 -0.5349 0.086 Uiso 1 1 calc R .
C10 C -0.1187(6) -0.2491(3) -0.58324(18) 0.0539(11) Uani 1 1 d . .
H10 H -0.0840 -0.2963 -0.5675 0.065 Uiso 1 1 calc R .
C11 C -0.2251(5) -0.2520(3) -0.62575(17) 0.0456(11) Uani 1 1 d . .
C12 C -0.2846(6) -0.3310(3) -0.64781(17) 0.0458(10) Uani 1 1 d . .
H12A H -0.2724 -0.3300 -0.6859 0.055 Uiso 1 1 calc R .
H12B H -0.2135 -0.3730 -0.6344 0.055 Uiso 1 1 calc R .
C13 C -0.2756(7) -0.1807(3) -0.6486(2) 0.0704(11) Uani 1 1 d . U
H13 H -0.3458 -0.1814 -0.6777 0.085 Uiso 1 1 calc R .
C14 C -0.2220(7) -0.1088(3) -0.6283(3) 0.0728(11) Uani 1 1 d . U
H14 H -0.2586 -0.0613 -0.6431 0.087 Uiso 1 1 calc R .
C15 C -0.8083(6) -0.2291(3) -0.67870(19) 0.0542(13) Uani 1 1 d . .
H15 H -0.8947 -0.1943 -0.6709 0.065 Uiso 1 1 calc R .
C16 C -0.7011(6) -0.2574(3) -0.64249(19) 0.0507(11) Uani 1 1 d . .
H16 H -0.7048 -0.2439 -0.6070 0.061 Uiso 1 1 calc R .
C17 C -0.5814(5) -0.3103(2) -0.66440(16) 0.0396(10) Uani 1 1 d . .
C18 C -0.6021(5) -0.3201(2) -0.71823(15) 0.0366(9) Uani 1 1 d . .
C19 C -0.5184(5) -0.3748(2) -0.75438(16) 0.0372(9) Uani 1 1 d . .
C20 C -0.4989(5) -0.3710(2) -0.80843(16) 0.0399(10) Uani 1 1 d . .
C21 C -0.4255(6) -0.4432(2) -0.82784(19) 0.0547(12) Uani 1 1 d . .
H21 H -0.4053 -0.4524 -0.8634 0.066 Uiso 1 1 calc R .
C22 C -0.3883(7) -0.4968(3) -0.7899(2) 0.0610(14) Uani 1 1 d . .
H22 H -0.3374 -0.5456 -0.7962 0.073 Uiso 1 1 calc R .
C23 C -0.7774(7) -0.1693(3) -0.87317(19) 0.0577(12) Uani 1 1 d . .
H23A H -0.8457 -0.2044 -0.8526 0.086 Uiso 1 1 calc GR .
H23B H -0.7513 -0.1941 -0.9062 0.086 Uiso 1 1 calc GR .
H23C H -0.8361 -0.1204 -0.8795 0.086 Uiso 1 1 calc GR .
C24 C -0.6193(5) -0.1518(2) -0.84363(15) 0.0388(9) Uani 1 1 d . .
C25 C -0.5976(6) -0.0747(2) -0.82496(18) 0.0487(11) Uani 1 1 d . .
H25 H -0.6789 -0.0369 -0.8321 0.058 Uiso 1 1 calc R .
C26 C -0.4594(7) -0.0524(2) -0.79617(19) 0.0542(12) Uani 1 1 d . .
C27 C -0.4402(9) 0.0327(3) -0.7775(3) 0.0828(17) Uani 1 1 d . .
H27A H -0.4199 0.0667 -0.8073 0.124 Uiso 1 1 calc GR .
H27B H -0.3484 0.0361 -0.7535 0.124 Uiso 1 1 calc GR .
H27C H -0.5401 0.0493 -0.7600 0.124 Uiso 1 1 calc GR .
C28 C -0.3395(6) -0.1098(3) -0.78694(19) 0.0527(12) Uani 1 1 d . .
H28 H -0.2443 -0.0957 -0.7684 0.063 Uiso 1 1 calc R .
C29 C -0.3566(5) -0.1877(2) -0.80441(17) 0.0428(10) Uani 1 1 d . .
C30 C -0.5002(5) -0.2113(2) -0.83209(15) 0.0367(9) Uani 1 1 d . .
C31 C -0.2111(6) -0.2425(3) -0.7944(2) 0.0564(12) Uani 1 1 d . .
H31A H -0.2512 -0.2951 -0.7866 0.085 Uiso 1 1 calc GR .
H31B H -0.1477 -0.2229 -0.7651 0.085 Uiso 1 1 calc GR .
H31C H -0.1419 -0.2444 -0.8252 0.085 Uiso 1 1 calc GR .
C32 C -0.3105(7) -0.2698(4) -0.9409(2) 0.0825(19) Uani 1 1 d . .
H32A H -0.3296 -0.2279 -0.9159 0.124 Uiso 1 1 calc GR .
H32B H -0.2792 -0.2471 -0.9742 0.124 Uiso 1 1 calc GR .
H32C H -0.2229 -0.3037 -0.9284 0.124 Uiso 1 1 calc GR .
C33 C -0.4670(6) -0.3180(3) -0.94760(16) 0.0521(11) Uani 1 1 d . .
C34 C -0.4971(7) -0.3543(3) -0.99586(17) 0.0571(13) Uani 1 1 d . .
H34 H -0.4204 -0.3474 -1.0229 0.069 Uiso 1 1 calc R .
C35 C -0.6360(6) -0.4003(3) -1.00533(17) 0.0509(12) Uani 1 1 d . .
C36 C -0.6613(7) -0.4417(3) -1.05775(19) 0.0726(16) Uani 1 1 d . .
H36A H -0.6941 -0.4959 -1.0517 0.109 Uiso 1 1 calc GR .
H36B H -0.5595 -0.4407 -1.0774 0.109 Uiso 1 1 calc GR .
H36C H -0.7465 -0.4147 -1.0773 0.109 Uiso 1 1 calc GR .
C37 C -0.7488(6) -0.4085(2) -0.96484(17) 0.0494(11) Uani 1 1 d . .
H37 H -0.8451 -0.4377 -0.9707 0.059 Uiso 1 1 calc R .
C38 C -0.7227(5) -0.3741(2) -0.91510(16) 0.0430(10) Uani 1 1 d . .
C39 C -0.8535(6) -0.3859(3) -0.87283(19) 0.0595(13) Uani 1 1 d . .
H39A H -0.8003 -0.3978 -0.8399 0.089 Uiso 1 1 calc GR .
H39B H -0.9249 -0.4293 -0.8826 0.089 Uiso 1 1 calc GR .
H39C H -0.9180 -0.3381 -0.8693 0.089 Uiso 1 1 calc GR .
C40 C -0.5787(6) -0.3289(2) -0.90505(15) 0.0407(10) Uani 1 1 d . .
N1 N -0.4582(5) -0.35061(19) -0.63496(12) 0.0447(8) Uani 1 1 d . .
S1 S -0.44577(18) -0.46424(6) -0.72916(5) 0.0544(3) Uani 1 1 d . .
S2 S -0.76785(15) -0.26428(7) -0.74036(4) 0.0486(3) Uani 1 1 d . .

loop_
_atom_site_aniso_label
_atom_site_aniso_U_11
_atom_site_aniso_U_22
_atom_site_aniso_U_33
_atom_site_aniso_U_23
_atom_site_aniso_U_13
_atom_site_aniso_U_12
B1 0.033(3) 0.043(2) 0.036(3) -0.007(2) 0.004(2) 0.004(2)
C1 0.078(3) 0.143(4) 0.065(2) 0.040(2) -0.003(2) -0.026(3)
C2 0.079(3) 0.145(4) 0.067(3) 0.041(2) -0.003(2) -0.030(3)
C3 0.098(3) 0.094(3) 0.058(2) 0.0208(19) -0.015(2) -0.042(2)
C4 0.093(3) 0.090(2) 0.0522(19) 0.0222(18) -0.0139(19) -0.040(2)
C5 0.088(3) 0.086(2) 0.046(2) 0.0236(19) -0.014(2) -0.039(2)
C6 0.076(3) 0.140(4) 0.061(2) 0.040(2) -0.003(2) -0.024(3)
C7 0.066(3) 0.066(3) 0.038(2) 0.007(2) -0.007(2) -0.018(3)
C8 0.079(4) 0.064(4) 0.108(5) -0.030(4) 0.038(4) -0.027(3)
C9 0.056(3) 0.101(4) 0.059(3) -0.024(3) 0.015(3) -0.026(3)
C10 0.043(3) 0.069(3) 0.049(3) -0.003(2) 0.002(2) -0.010(2)
C11 0.036(3) 0.050(2) 0.050(3) 0.001(2) 0.0091(19) -0.0022(19)
C12 0.042(2) 0.052(2) 0.044(2) -0.0022(19) 0.000(2) 0.000(2)
C13 0.055(2) 0.054(2) 0.102(3) 0.002(2) 0.013(2) -0.005(2)
C14 0.057(3) 0.055(2) 0.106(3) 0.002(2) 0.014(2) -0.004(2)
C15 0.054(3) 0.051(3) 0.058(3) 0.010(2) 0.022(2) 0.011(2)
C16 0.061(3) 0.051(2) 0.040(3) 0.003(2) 0.017(2) 0.001(2)
C17 0.041(3) 0.037(2) 0.041(2) 0.0060(18) 0.005(2) -0.0059(19)
C18 0.033(2) 0.038(2) 0.040(2) 0.0056(17) 0.0027(18) 0.0003(18)
C19 0.033(2) 0.036(2) 0.042(2) 0.0010(17) -0.0072(18) -0.0009(17)
C20 0.041(2) 0.039(2) 0.040(2) -0.0079(17) -0.0025(18) 0.0049(18)
C21 0.067(3) 0.046(2) 0.050(3) -0.014(2) -0.013(3) 0.011(2)
C22 0.074(4) 0.041(2) 0.068(3) -0.013(2) -0.012(3) 0.014(2)
C23 0.052(3) 0.057(3) 0.064(3) 0.000(2) -0.011(3) 0.009(2)
C24 0.041(2) 0.040(2) 0.035(2) 0.0033(17) 0.0040(19) 0.0018(19)
C25 0.044(3) 0.042(2) 0.060(3) -0.001(2) 0.006(2) 0.002(2)
C26 0.055(3) 0.045(2) 0.062(3) -0.009(2) 0.007(3) -0.007(2)
C27 0.074(4) 0.052(3) 0.122(5) -0.022(3) -0.004(4) -0.008(3)
C28 0.048(3) 0.056(3) 0.054(3) -0.004(2) -0.002(2) -0.011(2)
C29 0.037(2) 0.049(2) 0.042(2) 0.0023(19) 0.0044(19) -0.004(2)
C30 0.036(2) 0.042(2) 0.033(2) 0.0023(17) 0.0063(17) -0.0017(18)
C31 0.037(3) 0.063(3) 0.069(3) 0.002(3) -0.003(2) -0.002(2)
C32 0.067(4) 0.120(5) 0.061(3) -0.021(3) 0.021(3) -0.025(4)
C33 0.056(3) 0.060(3) 0.040(2) -0.002(2) 0.007(2) 0.003(2)
C34 0.061(3) 0.072(3) 0.039(3) -0.008(2) 0.010(2) 0.010(3)
C35 0.058(3) 0.052(3) 0.042(3) -0.008(2) -0.007(2) 0.017(2)
C36 0.081(4) 0.088(4) 0.048(3) -0.023(3) -0.014(3) 0.019(3)
C37 0.052(3) 0.046(2) 0.050(3) -0.006(2) -0.011(2) 0.001(2)
C38 0.046(3) 0.043(2) 0.040(2) -0.0002(18) -0.0030(19) 0.004(2)
C39 0.056(3) 0.065(3) 0.057(3) -0.003(2) 0.001(2) -0.013(2)
C40 0.047(3) 0.041(2) 0.035(2) -0.0007(17) -0.0005(19) 0.0036(19)
N1 0.046(2) 0.0514(18) 0.0370(19) 0.0067(15) -0.0017(17) -0.0090(18)
S1 0.0650(8) 0.0384(5) 0.0599(7) 0.0060(5) -0.0111(6) 0.0089(6)
S2 0.0422(6) 0.0550(6) 0.0486(6) 0.0129(5) 0.0064(6) 0.0107(6)

loop_
_atom_type_symbol
_atom_type_description
_atom_type_scat_dispersion_real
_atom_type_scat_dispersion_imag
_atom_type_scat_source
C C 0.0033 0.0016 'International Tables Vol C Tables 4.2.6.8 and 6.1.1.4'
H H 0.0000 0.0000 'International Tables Vol C Tables 4.2.6.8 and 6.1.1.4'
B B 0.0013 0.0007 'International Tables Vol C Tables 4.2.6.8 and 6.1.1.4'
N N 0.0061 0.0033 'International Tables Vol C Tables 4.2.6.8 and 6.1.1.4'
S S 0.1246 0.1234 'International Tables Vol C Tables 4.2.6.8 and 6.1.1.4'

loop_
_geom_angle_atom_site_label_1
_geom_angle_atom_site_label_2
_geom_angle_atom_site_label_3
_geom_angle
C20 B1 C30 122.1(3)
C20 B1 C40 113.7(3)
C30 B1 C40 124.0(4)
C2 C1 C6 118.0(7)
C1 C2 C3 122.1(6)
C2 C3 C4 118.3(6)
C5 C4 C3 121.2(6)
C4 C5 C6 118.2(5)
C4 C5 C7 122.0(6)
C6 C5 C7 119.7(5)
C1 C6 C5 122.2(7)
N1 C7 C5 112.7(4)
C9 C8 C14 121.2(5)
C8 C9 C10 119.0(5)
C11 C10 C9 121.0(5)
C10 C11 C12 121.0(4)
C10 C11 C13 118.5(4)
C13 C11 C12 120.5(4)
N1 C12 C11 114.4(4)
C14 C13 C11 120.4(6)
C8 C14 C13 119.8(6)
C16 C15 S2 112.4(3)
C15 C16 C17 112.8(4)
C18 C17 C16 112.2(4)
C18 C17 N1 123.2(4)
N1 C17 C16 124.6(4)
C17 C18 C19 129.6(4)
C17 C18 S2 110.4(3)
C19 C18 S2 119.6(3)
C18 C19 S1 117.9(3)
C20 C19 C18 130.2(3)
C20 C19 S1 111.6(3)
C19 C20 B1 130.5(3)
C19 C20 C21 110.3(4)
C21 C20 B1 118.9(4)
C22 C21 C20 114.2(4)
C21 C22 S1 111.8(3)
C25 C24 C23 117.2(4)
C25 C24 C30 120.1(4)
C30 C24 C23 122.6(4)
C26 C25 C24 122.3(4)
C25 C26 C27 120.2(5)
C25 C26 C28 117.5(4)
C28 C26 C27 122.3(5)
C26 C28 C29 122.3(4)
C28 C29 C30 120.3(4)
C28 C29 C31 116.4(4)
C30 C29 C31 123.2(4)
C24 C30 B1 121.1(4)
C29 C30 B1 121.5(4)
C29 C30 C24 117.4(4)
C34 C33 C32 118.7(4)
C34 C33 C40 120.3(5)
C40 C33 C32 120.9(4)
C35 C34 C33 122.7(5)
C34 C35 C36 121.3(5)
C37 C35 C34 117.4(4)
C37 C35 C36 121.3(5)
C35 C37 C38 122.0(4)
C37 C38 C39 118.6(4)
C37 C38 C40 120.5(4)
C40 C38 C39 120.9(4)
C33 C40 B1 120.5(4)
C38 C40 B1 122.1(4)
C38 C40 C33 117.0(4)
C7 N1 C12 112.6(3)
C17 N1 C7 116.0(4)
C17 N1 C12 116.2(3)
C22 S1 C19 92.1(2)
C15 S2 C18 92.2(2)

loop_
_geom_bond_atom_site_label_1
_geom_bond_atom_site_label_2
_geom_bond_distance
B1 C20 1.567(6)
B1 C30 1.573(6)
B1 C40 1.574(6)
C1 C2 1.369(9)
C1 C6 1.376(8)
C2 C3 1.383(9)
C3 C4 1.389(7)
C4 C5 1.379(8)
C5 C6 1.385(9)
C5 C7 1.496(7)
C7 N1 1.466(5)
C8 C9 1.364(8)
C8 C14 1.365(8)
C9 C10 1.393(7)
C10 C11 1.378(6)
C11 C12 1.517(6)
C11 C13 1.390(6)
C12 N1 1.473(6)
C13 C14 1.381(7)
C15 C16 1.347(7)
C15 S2 1.703(5)
C16 C17 1.422(6)
C17 C18 1.385(5)
C17 N1 1.414(5)
C18 C19 1.462(5)
C18 S2 1.725(4)
C19 C20 1.381(6)
C19 S1 1.734(4)
C20 C21 1.437(5)
C21 C22 1.351(6)
C22 S1 1.698(5)
C23 C24 1.506(6)
C24 C25 1.389(5)
C24 C30 1.415(6)
C25 C26 1.383(7)
C26 C27 1.513(6)
C26 C28 1.384(7)
C28 C29 1.389(6)
C29 C30 1.409(6)
C29 C31 1.511(6)
C32 C33 1.507(8)
C33 C34 1.389(6)
C33 C40 1.416(6)
C34 C35 1.380(7)
C35 C36 1.514(6)
C35 C37 1.378(6)
C37 C38 1.403(6)
C38 C39 1.515(6)
C38 C40 1.410(6)
